data_4120323
loop_
_publ_author_name
'Zaozao Qiu'
'Yangjian Quan'
'Zuowei Xie'

_publ_section_title
;
 Palladium-Catalyzed Selective Fluorination of o-Carboranes
;
_journal_name_full 'Journal of the American Chemical Society'
_journal_page_first 12192
_journal_page_last 12195
_journal_paper_doi 10.1021/ja405808t
_journal_volume 135
_journal_year 2013
_chemical_formula_sum 'C4 H12 B10 F4'
_chemical_formula_weight 244.24
_chemical_name_systematic
; 
 ? 
;
_space_group_IT_number 14
_symmetry_cell_setting monoclinic
_symmetry_space_group_name_Hall '-P 2ybc'
_symmetry_space_group_name_H-M 'P 1 21/c 1'
_atom_sites_solution_hydrogens geom
_atom_sites_solution_primary direct
_atom_sites_solution_secondary difmap
_audit_creation_method SHELXL-97
_cell_angle_alpha 90.00
_cell_angle_beta 92.945(4)
_cell_angle_gamma 90.00
_cell_formula_units_Z 4
_cell_length_a 11.735(3)
_cell_length_b 7.9285(18)
_cell_length_c 12.782(3)
_cell_measurement_reflns_used 561
_cell_measurement_temperature 296(2)
_cell_measurement_theta_max 15
_cell_measurement_theta_min 15
_cell_volume 1187.7(5)
_computing_cell_refinement 'BRUKER KAPPA APEXII DUO DIFFRACTOMETER'
_computing_data_collection 'BRUKER KAPPA APEXII DUO DIFFRACTOMETER'
_computing_data_reduction 'BRUKER KAPPA APEXII DUO DIFFRACTOMETER'
_computing_molecular_graphics 'SIEMENS SHELXTL'
_computing_publication_material 'SIEMENS SHELXTL'
_computing_structure_refinement 'SHELXL-97 (Sheldrick, 2008)'
_computing_structure_solution 'SHELXS-97 (Sheldrick, 2008)'
_diffrn_ambient_temperature 296(2)
_diffrn_measured_fraction_theta_full 0.980
_diffrn_measured_fraction_theta_max 0.980
_diffrn_measurement_device_type 'BRUKER KAPPA APEXII DUO DIFFRACTOMETER'
_diffrn_measurement_method 'PHI & OMEGA SCAN'
_diffrn_radiation_monochromator graphite
_diffrn_radiation_source 'fine-focus sealed tube'
_diffrn_radiation_type MoK\a
_diffrn_radiation_wavelength 0.71073
_diffrn_reflns_av_R_equivalents 0.0827
_diffrn_reflns_av_sigmaI/netI 0.0621
_diffrn_reflns_limit_h_max 14
_diffrn_reflns_limit_h_min -14
_diffrn_reflns_limit_k_max 7
_diffrn_reflns_limit_k_min -9
_diffrn_reflns_limit_l_max 15
_diffrn_reflns_limit_l_min -15
_diffrn_reflns_number 10884
_diffrn_reflns_theta_full 25.25
_diffrn_reflns_theta_max 25.25
_diffrn_reflns_theta_min 1.74
_exptl_absorpt_coefficient_mu 0.110
_exptl_absorpt_correction_T_max 0.6949
_exptl_absorpt_correction_T_min 0.5592
_exptl_absorpt_correction_type multi-scan
_exptl_crystal_colour colourless
_exptl_crystal_density_diffrn 1.366
_exptl_crystal_description block
_exptl_crystal_F_000 488
_exptl_crystal_size_max 0.40
_exptl_crystal_size_mid 0.30
_exptl_crystal_size_min 0.20
_refine_diff_density_max 0.465
_refine_diff_density_min -0.355
_refine_diff_density_rms 0.087
_refine_ls_extinction_method none
_refine_ls_goodness_of_fit_ref 1.140
_refine_ls_hydrogen_treatment riding
_refine_ls_matrix_type full
_refine_ls_number_parameters 163
_refine_ls_number_reflns 2107
_refine_ls_number_restraints 0
_refine_ls_restrained_S_all 1.140
_refine_ls_R_factor_all 0.1202
_refine_ls_R_factor_gt 0.0965
_refine_ls_shift/su_max 0.000
_refine_ls_shift/su_mean 0.000
_refine_ls_structure_factor_coef Fsqd
_refine_ls_weighting_details 'calc w=1/[\s^2^(Fo^2^)+(0.1657P)^2^+1.6528P] where P=(Fo^2^+2Fc^2^)/3'
_refine_ls_weighting_scheme calc
_refine_ls_wR_factor_gt 0.2955
_refine_ls_wR_factor_ref 0.3221
_reflns_number_gt 1483
_reflns_number_total 2107
_reflns_threshold_expression >2sigma(I)
_cod_data_source_file ja405808t_si_001_1.cif
_cod_data_source_block 2b
_cod_database_code 4120323

loop_
_symmetry_equiv_pos_as_xyz
'x, y, z'
'-x, y+1/2, -z+1/2'
'-x, -y, -z'
'x, -y-1/2, z-1/2'

loop_
_atom_site_label
_atom_site_type_symbol
_atom_site_fract_x
_atom_site_fract_y
_atom_site_fract_z
_atom_site_U_iso_or_equiv
_atom_site_adp_type
_atom_site_occupancy
_atom_site_symmetry_multiplicity
_atom_site_calc_flag
_atom_site_refinement_flags
F1 F 0.6442(3) 0.2137(4) 0.5175(2) 0.0686(10) Uani 1 1 d .
F2 F 0.8772(3) 0.1567(4) 0.6604(3) 0.0750(11) Uani 1 1 d .
F3 F 0.8673(3) 0.3978(4) 0.8640(2) 0.0707(11) Uani 1 1 d .
F4 F 0.6374(3) 0.2116(4) 0.7683(2) 0.0685(10) Uani 1 1 d .
C1 C 0.8134(4) 0.6409(5) 0.5919(3) 0.0364(10) Uani 1 1 d .
C2 C 0.6888(4) 0.6695(5) 0.6486(3) 0.0394(10) Uani 1 1 d .
C11 C 0.8661(5) 0.7860(6) 0.5342(4) 0.0569(14) Uani 1 1 d .
H11A H 0.8615 0.7634 0.4603 0.085 Uiso 1 1 calc R
H11B H 0.9446 0.7983 0.5579 0.085 Uiso 1 1 calc R
H11C H 0.8255 0.8881 0.5479 0.085 Uiso 1 1 calc R
C12 C 0.6317(5) 0.8406(7) 0.6404(6) 0.0703(17) Uani 1 1 d .
H12A H 0.5640 0.8327 0.5952 0.105 Uiso 1 1 calc R
H12B H 0.6832 0.9206 0.6121 0.105 Uiso 1 1 calc R
H12C H 0.6116 0.8768 0.7087 0.105 Uiso 1 1 calc R
B3 B 0.6924(4) 0.5528(6) 0.5361(4) 0.0431(12) Uani 1 1 d .
H3 H 0.6533 0.5935 0.4602 0.052 Uiso 1 1 calc R
B4 B 0.8217(5) 0.4403(7) 0.5448(4) 0.0435(12) Uani 1 1 d .
H4 H 0.8666 0.4047 0.4746 0.052 Uiso 1 1 calc R
B5 B 0.8972(4) 0.5033(7) 0.6615(4) 0.0413(12) Uani 1 1 d .
H5 H 0.9910 0.5094 0.6672 0.050 Uiso 1 1 calc R
B6 B 0.8122(4) 0.6527(6) 0.7247(4) 0.0395(12) Uani 1 1 d .
H6 H 0.8499 0.7578 0.7708 0.047 Uiso 1 1 calc R
B7 B 0.6101(4) 0.4908(7) 0.6414(4) 0.0452(13) Uani 1 1 d .
H7 H 0.5163 0.4889 0.6344 0.054 Uiso 1 1 calc R
B8 B 0.6929(5) 0.3399(6) 0.5763(4) 0.0441(12) Uani 1 1 d .
B9 B 0.8219(5) 0.3075(6) 0.6563(4) 0.0442(12) Uani 1 1 d .
B10 B 0.8174(5) 0.4409(7) 0.7698(4) 0.0432(12) Uani 1 1 d .
B11 B 0.6854(4) 0.5524(6) 0.7598(4) 0.0415(12) Uani 1 1 d .
H11 H 0.6410 0.5900 0.8298 0.050 Uiso 1 1 calc R
B12 B 0.6893(5) 0.3386(6) 0.7170(4) 0.0421(12) Uani 1 1 d .

loop_
_atom_site_aniso_label
_atom_site_aniso_U_11
_atom_site_aniso_U_22
_atom_site_aniso_U_33
_atom_site_aniso_U_23
_atom_site_aniso_U_13
_atom_site_aniso_U_12
F1 0.095(2) 0.0532(18) 0.0568(18) -0.0180(13) -0.0056(16) -0.0293(16)
F2 0.086(2) 0.0420(18) 0.097(3) 0.0007(15) 0.0049(19) 0.0261(15)
F3 0.090(2) 0.074(2) 0.0456(17) 0.0162(14) -0.0204(15) -0.0062(18)
F4 0.087(2) 0.0482(18) 0.072(2) 0.0078(14) 0.0212(17) -0.0239(15)
C1 0.036(2) 0.035(2) 0.038(2) 0.0016(16) 0.0008(17) -0.0081(17)
C2 0.036(2) 0.033(2) 0.048(3) -0.0037(17) 0.0006(18) 0.0043(17)
C11 0.071(3) 0.049(3) 0.051(3) 0.010(2) 0.005(2) -0.021(2)
C12 0.062(3) 0.040(3) 0.109(5) -0.003(3) 0.006(3) 0.014(2)
B3 0.042(3) 0.042(3) 0.044(3) 0.000(2) -0.010(2) -0.008(2)
B4 0.053(3) 0.039(3) 0.039(3) -0.008(2) 0.011(2) -0.002(2)
B5 0.030(2) 0.050(3) 0.044(3) -0.002(2) -0.002(2) 0.000(2)
B6 0.044(3) 0.038(3) 0.036(3) -0.0052(18) -0.003(2) -0.010(2)
B7 0.035(3) 0.041(3) 0.059(3) -0.001(2) 0.001(2) -0.005(2)
B8 0.049(3) 0.033(3) 0.050(3) -0.008(2) -0.001(2) -0.010(2)
B9 0.050(3) 0.036(3) 0.047(3) -0.001(2) 0.004(2) 0.003(2)
B10 0.055(3) 0.042(3) 0.032(2) 0.0012(19) -0.006(2) -0.004(2)
B11 0.043(3) 0.041(3) 0.042(3) -0.006(2) 0.012(2) -0.006(2)
B12 0.048(3) 0.035(3) 0.044(3) -0.0001(19) 0.007(2) -0.009(2)

loop_
_atom_type_symbol
_atom_type_description
_atom_type_scat_dispersion_real
_atom_type_scat_dispersion_imag
_atom_type_scat_source
C C 0.0033 0.0016 'International Tables Vol C Tables 4.2.6.8 and 6.1.1.4'
H H 0.0000 0.0000 'International Tables Vol C Tables 4.2.6.8 and 6.1.1.4'
B B 0.0013 0.0007 'International Tables Vol C Tables 4.2.6.8 and 6.1.1.4'
F F 0.0171 0.0103 'International Tables Vol C Tables 4.2.6.8 and 6.1.1.4'

loop_
_geom_angle_atom_site_label_1
_geom_angle_atom_site_label_2
_geom_angle_atom_site_label_3
_geom_angle
C11 C1 C2 119.6(4)
C11 C1 B5 120.4(4)
C2 C1 B5 110.8(3)
C11 C1 B6 117.9(3)
C2 C1 B6 60.6(3)
B5 C1 B6 62.9(3)
C11 C1 B4 120.3(4)
C2 C1 B4 110.2(3)
B5 C1 B4 62.7(3)
B6 C1 B4 114.0(3)
C11 C1 B3 117.3(4)
C2 C1 B3 60.8(3)
B5 C1 B3 113.9(3)
B6 C1 B3 113.0(3)
B4 C1 B3 62.1(3)
C12 C2 C1 118.9(4)
C12 C2 B7 120.5(4)
C1 C2 B7 110.4(3)
C12 C2 B11 121.2(4)
C1 C2 B11 110.2(3)
B7 C2 B11 63.4(3)
C12 C2 B6 117.9(4)
C1 C2 B6 60.3(3)
B7 C2 B6 114.3(3)
B11 C2 B6 62.4(3)
C12 C2 B3 117.1(4)
C1 C2 B3 60.3(3)
B7 C2 B3 62.5(3)
B11 C2 B3 114.2(3)
B6 C2 B3 112.3(3)
C1 B3 C2 58.9(3)
C1 B3 B4 59.0(3)
C2 B3 B4 106.2(3)
C1 B3 B8 106.3(3)
C2 B3 B8 105.7(4)
B4 B3 B8 60.4(3)
C1 B3 B7 105.7(3)
C2 B3 B7 58.1(3)
B4 B3 B7 108.3(4)
B8 B3 B7 60.3(3)
C1 B4 B3 59.0(3)
C1 B4 B5 58.2(3)
B3 B4 B5 107.7(3)
C1 B4 B9 105.5(3)
B3 B4 B9 108.5(4)
B5 B4 B9 60.6(3)
C1 B4 B8 105.9(4)
B3 B4 B8 59.9(3)
B5 B4 B8 109.4(4)
B9 B4 B8 61.1(3)
C1 B5 B4 59.0(3)
C1 B5 B6 58.8(3)
B4 B5 B6 107.7(3)
C1 B5 B10 105.9(3)
B4 B5 B10 108.4(4)
B6 B5 B10 60.0(3)
C1 B5 B9 105.5(3)
B4 B5 B9 59.8(3)
B6 B5 B9 108.0(3)
B10 B5 B9 60.5(3)
C1 B6 C2 59.1(3)
C1 B6 B11 106.2(3)
C2 B6 B11 58.6(3)
C1 B6 B5 58.2(3)
C2 B6 B5 105.9(3)
B11 B6 B5 108.4(3)
C1 B6 B10 105.7(3)
C2 B6 B10 105.8(3)
B11 B6 B10 60.4(3)
B5 B6 B10 60.3(3)
C2 B7 B3 59.4(3)
C2 B7 B8 106.3(3)
B3 B7 B8 59.8(3)
C2 B7 B12 105.7(3)
B3 B7 B12 108.2(4)
B8 B7 B12 60.9(3)
C2 B7 B11 58.5(3)
B3 B7 B11 107.7(4)
B8 B7 B11 108.9(4)
B12 B7 B11 60.1(3)
F1 B8 B3 123.2(4)
F1 B8 B4 122.9(4)
B3 B8 B4 59.6(3)
F1 B8 B7 122.1(4)
B3 B8 B7 59.9(3)
B4 B8 B7 107.3(3)
F1 B8 B12 121.2(4)
B3 B8 B12 107.3(3)
B4 B8 B12 107.0(3)
B7 B8 B12 59.6(3)
F1 B8 B9 121.7(4)
B3 B8 B9 107.0(3)
B4 B8 B9 59.4(3)
B7 B8 B9 107.1(3)
B12 B8 B9 59.6(3)
F2 B9 B4 122.2(4)
F2 B9 B5 121.9(4)
B4 B9 B5 59.6(3)
F2 B9 B12 121.9(4)
B4 B9 B12 107.5(4)
B5 B9 B12 107.7(3)
F2 B9 B10 121.4(4)
B4 B9 B10 107.5(3)
B5 B9 B10 59.6(3)
B12 B9 B10 60.5(3)
F2 B9 B8 122.2(4)
B4 B9 B8 59.5(3)
B5 B9 B8 107.3(3)
B12 B9 B8 60.2(3)
B10 B9 B8 108.4(4)
F3 B10 B6 122.2(4)
F3 B10 B5 122.7(4)
B6 B10 B5 59.7(3)
F3 B10 B11 121.6(4)
B6 B10 B11 59.5(3)
B5 B10 B11 107.2(3)
F3 B10 B9 122.6(4)
B6 B10 B9 107.2(3)
B5 B10 B9 59.9(3)
B11 B10 B9 107.2(3)
F3 B10 B12 122.1(4)
B6 B10 B12 106.8(3)
B5 B10 B12 107.1(3)
B11 B10 B12 59.5(3)
B9 B10 B12 59.6(3)
C2 B11 B6 59.0(3)
C2 B11 B7 58.1(3)
B6 B11 B7 107.2(3)
C2 B11 B12 105.1(3)
B6 B11 B12 108.4(4)
B7 B11 B12 59.9(3)
C2 B11 B10 105.9(3)
B6 B11 B10 60.1(3)
B7 B11 B10 108.5(3)
B12 B11 B10 61.0(3)
F4 B12 B7 122.0(4)
F4 B12 B11 122.4(4)
B7 B12 B11 60.0(3)
F4 B12 B9 121.8(4)
B7 B12 B9 107.4(4)
B11 B12 B9 107.5(3)
F4 B12 B8 121.2(4)
B7 B12 B8 59.4(3)
B11 B12 B8 107.6(3)
B9 B12 B8 60.2(3)
F4 B12 B10 122.4(4)
B7 B12 B10 107.4(3)
B11 B12 B10 59.5(3)
B9 B12 B10 60.0(3)
B8 B12 B10 108.0(3)

loop_
_geom_bond_atom_site_label_1
_geom_bond_atom_site_label_2
_geom_bond_distance
F1 B8 1.359(5)
F2 B9 1.360(6)
F3 B10 1.355(5)
F4 B12 1.362(6)
C1 C11 1.515(6)
C1 C2 1.681(6)
C1 B5 1.690(6)
C1 B6 1.701(6)
C1 B4 1.705(6)
C1 B3 1.706(6)
C2 C12 1.514(6)
C2 B7 1.691(6)
C2 B11 1.699(7)
C2 B6 1.707(6)
C2 B3 1.713(6)
B3 B4 1.758(8)
B3 B8 1.764(7)
B3 B7 1.767(8)
B4 B5 1.768(7)
B4 B9 1.772(7)
B4 B8 1.773(7)
B5 B6 1.770(7)
B5 B10 1.781(7)
B5 B9 1.786(7)
B6 B11 1.766(7)
B6 B10 1.776(7)
B7 B8 1.775(7)
B7 B12 1.778(7)
B7 B11 1.780(7)
B8 B12 1.801(8)
B8 B9 1.801(8)
B9 B12 1.791(8)
B9 B10 1.799(7)
B10 B11 1.782(7)
B10 B12 1.808(7)
B11 B12 1.782(7)
